data_4501899
loop_
_publ_author_name
'Wang, Xiu-li'
'Hu, Hai-liang'
'Tian, Ai-xiang'

_publ_section_title
;
 Influence of Transition Metal Coordination Nature on the Assembly of
 Multinuclear Subunits in Polyoxometalates-Based Compounds
;
_journal_issue 11
_journal_name_full 'Crystal Growth &amp; Design'
_journal_page_first 4786
_journal_paper_doi 10.1021/cg1006742
_journal_volume 10
_journal_year 2010
_chemical_formula_sum 'C18 H31 Mo12 N24 Ni O40 P S6'
_chemical_formula_weight 2656.91
_chemical_name_systematic
; 
 ? 
;
_space_group_IT_number 148
_symmetry_cell_setting hexagonal
_symmetry_space_group_name_Hall '-R 3'
_symmetry_space_group_name_H-M 'R -3 :H'
_atom_sites_solution_hydrogens geom
_atom_sites_solution_primary direct
_atom_sites_solution_secondary difmap
_audit_creation_method SHELXL-97
_cell_angle_alpha 90.00
_cell_angle_beta 90.00
_cell_angle_gamma 120.00
_cell_formula_units_Z 3
_cell_length_a 11.6660(6)
_cell_length_b 11.6660(6)
_cell_length_c 41.825(4)
_cell_measurement_temperature 296(2)
_cell_volume 4929.6(6)
_computing_structure_refinement 'SHELXL-97 (Sheldrick, 1997)'
_computing_structure_solution 'SHELXS-97 (Sheldrick, 1990)'
_diffrn_ambient_temperature 296(2)
_diffrn_measured_fraction_theta_full 0.999
_diffrn_measured_fraction_theta_max 0.999
_diffrn_radiation_monochromator graphite
_diffrn_radiation_source 'fine-focus sealed tube'
_diffrn_radiation_type MoK\a
_diffrn_radiation_wavelength 0.71073
_diffrn_reflns_av_R_equivalents 0.0392
_diffrn_reflns_av_sigmaI/netI 0.0308
_diffrn_reflns_limit_h_max 13
_diffrn_reflns_limit_h_min -13
_diffrn_reflns_limit_k_max 9
_diffrn_reflns_limit_k_min -13
_diffrn_reflns_limit_l_max 49
_diffrn_reflns_limit_l_min -47
_diffrn_reflns_number 8309
_diffrn_reflns_theta_full 25.00
_diffrn_reflns_theta_max 25.00
_diffrn_reflns_theta_min 2.07
_diffrn_standards_decay_% none
_exptl_absorpt_coefficient_mu 2.810
_exptl_absorpt_correction_T_max 0.570
_exptl_absorpt_correction_T_min 0.529
_exptl_absorpt_correction_type numerical
_exptl_crystal_colour jade-green
_exptl_crystal_density_diffrn 2.685
_exptl_crystal_density_method 'not measured'
_exptl_crystal_description block
_exptl_crystal_F_000 3807
_exptl_crystal_size_max 0.23
_exptl_crystal_size_mid 0.22
_exptl_crystal_size_min 0.20
_refine_diff_density_max 2.576
_refine_diff_density_min -0.642
_refine_diff_density_rms 0.134
_refine_ls_extinction_method none
_refine_ls_goodness_of_fit_ref 0.989
_refine_ls_hydrogen_treatment refo
_refine_ls_matrix_type full
_refine_ls_number_parameters 160
_refine_ls_number_reflns 1927
_refine_ls_number_restraints 0
_refine_ls_restrained_S_all 0.989
_refine_ls_R_factor_all 0.0437
_refine_ls_R_factor_gt 0.0354
_refine_ls_shift/su_max 0.000
_refine_ls_shift/su_mean 0.000
_refine_ls_structure_factor_coef Fsqd
_refine_ls_weighting_details 'calc w=1/[\s^2^(Fo^2^)+(0.0559P)^2^+54.4218P] where P=(Fo^2^+2Fc^2^)/3'
_refine_ls_weighting_scheme calc
_refine_ls_wR_factor_gt 0.0934
_refine_ls_wR_factor_ref 0.0976
_reflns_number_gt 1640
_reflns_number_total 1929
_reflns_threshold_expression >2sigma(I)
_cod_data_source_file cg1006742_si_005.cif
_cod_data_source_block compound4
_cod_original_cell_volume 4929.5(6)
_cod_original_sg_symbol_H-M R-3
_cod_database_code 4501899

loop_
_symmetry_equiv_pos_as_xyz
'x, y, z'
'-y, x-y, z'
'-x+y, -x, z'
'x+2/3, y+1/3, z+1/3'
'-y+2/3, x-y+1/3, z+1/3'
'-x+y+2/3, -x+1/3, z+1/3'
'x+1/3, y+2/3, z+2/3'
'-y+1/3, x-y+2/3, z+2/3'
'-x+y+1/3, -x+2/3, z+2/3'
'-x, -y, -z'
'y, -x+y, -z'
'x-y, x, -z'
'-x+2/3, -y+1/3, -z+1/3'
'y+2/3, -x+y+1/3, -z+1/3'
'x-y+2/3, x+1/3, -z+1/3'
'-x+1/3, -y+2/3, -z+2/3'
'y+1/3, -x+y+2/3, -z+2/3'
'x-y+1/3, x+2/3, -z+2/3'

loop_
_atom_site_label
_atom_site_type_symbol
_atom_site_fract_x
_atom_site_fract_y
_atom_site_fract_z
_atom_site_U_iso_or_equiv
_atom_site_adp_type
_atom_site_occupancy
_atom_site_symmetry_multiplicity
_atom_site_calc_flag
_atom_site_refinement_flags
Ni1 Ni 0.3333 0.6667 0.1667 0.0224(4) Uani 1 6 d S
Mo1 Mo 0.87191(5) 0.65363(5) 0.003908(12) 0.03162(18) Uani 1 1 d .
Mo2 Mo 0.85767(5) 0.80339(5) -0.069842(12) 0.03344(18) Uani 1 1 d .
S1 S 0.73171(19) 0.5431(2) 0.12483(5) 0.0542(5) Uani 1 1 d .
O1 O 0.8180(5) 0.4932(4) 0.00399(13) 0.0570(14) Uani 1 1 d .
O2 O 0.7843(5) 0.7131(5) -0.10173(11) 0.0538(13) Uani 1 1 d .
O5 O 0.9238(5) 0.7011(6) 0.04488(12) 0.0682(17) Uani 1 1 d .
O6 O 0.8645(6) 0.6844(7) -0.04303(12) 0.077(2) Uani 1 1 d .
O7 O 0.7220(6) 0.6639(7) 0.00697(12) 0.0744(19) Uani 1 1 d .
O8 O 1.0317(5) 0.8886(5) -0.0811(2) 0.084(2) Uani 1 1 d .
N1 N 0.5597(5) 0.6163(5) 0.15031(12) 0.0331(11) Uani 1 1 d .
N2 N 0.4543(5) 0.6217(5) 0.13861(11) 0.0284(10) Uani 1 1 d .
N3 N 0.4333(5) 0.5885(5) 0.10866(12) 0.0336(11) Uani 1 1 d .
N4 N 0.5262(5) 0.5581(5) 0.10054(11) 0.0318(11) Uani 1 1 d .
C1 C 0.6016(6) 0.5755(6) 0.12615(14) 0.0326(13) Uani 1 1 d .
C2 C 0.7962(7) 0.5923(7) 0.16494(18) 0.0479(17) Uani 1 1 d .
H2A H 0.7236 0.5542 0.1801 0.058 Uiso 1 1 calc R
H2B H 0.8551 0.5584 0.1698 0.058 Uiso 1 1 calc R
C3 C 0.5353(8) 0.5131(8) 0.06855(17) 0.056(2) Uani 1 1 d .
H3A H 0.6083 0.4969 0.0678 0.084 Uiso 1 1 calc R
H3B H 0.5489 0.5799 0.0532 0.084 Uiso 1 1 calc R
H3C H 0.4548 0.4328 0.0637 0.084 Uiso 1 1 calc R
P1 P 1.0000 1.0000 0.0000 0.0215(7) Uani 1 6 d S
O4 O 0.8914(7) 0.8644(7) -0.01168(17) 0.0223(16) Uani 0.48 1 d P
O3 O 1.0000 1.0000 0.0369(3) 0.033(3) Uiso 0.58 3 d SP

loop_
_atom_site_aniso_label
_atom_site_aniso_U_11
_atom_site_aniso_U_22
_atom_site_aniso_U_33
_atom_site_aniso_U_23
_atom_site_aniso_U_13
_atom_site_aniso_U_12
Ni1 0.0210(5) 0.0210(5) 0.0253(9) 0.000 0.000 0.0105(3)
Mo1 0.0373(3) 0.0219(3) 0.0337(3) 0.0012(2) 0.0026(2) 0.0134(2)
Mo2 0.0372(3) 0.0352(3) 0.0297(3) -0.0119(2) -0.0111(2) 0.0195(3)
S1 0.0459(10) 0.0697(12) 0.0634(12) -0.0185(10) -0.0002(9) 0.0412(10)
O1 0.069(4) 0.027(2) 0.071(4) 0.005(2) 0.016(3) 0.021(2)
O2 0.064(3) 0.064(3) 0.040(3) -0.024(2) -0.022(2) 0.037(3)
O5 0.038(3) 0.087(4) 0.038(3) -0.023(3) 0.007(2) 0.000(3)
O6 0.102(5) 0.149(6) 0.039(3) 0.032(3) 0.023(3) 0.106(5)
O7 0.105(5) 0.139(6) 0.038(3) 0.029(3) 0.026(3) 0.105(5)
O8 0.040(3) 0.037(3) 0.177(7) -0.002(4) -0.004(4) 0.021(3)
N1 0.031(3) 0.037(3) 0.036(3) 0.000(2) 0.000(2) 0.021(2)
N2 0.029(3) 0.029(3) 0.029(3) 0.001(2) 0.003(2) 0.016(2)
N3 0.035(3) 0.030(3) 0.034(3) -0.001(2) -0.002(2) 0.014(2)
N4 0.037(3) 0.030(3) 0.026(3) -0.004(2) 0.005(2) 0.016(2)
C1 0.030(3) 0.029(3) 0.035(3) -0.001(2) 0.005(3) 0.012(3)
C2 0.039(4) 0.050(4) 0.065(5) 0.003(3) 0.004(3) 0.030(3)
C3 0.079(6) 0.060(5) 0.034(4) -0.007(3) 0.008(4) 0.038(4)
P1 0.0226(10) 0.0226(10) 0.0193(16) 0.000 0.000 0.0113(5)
O4 0.024(4) 0.024(4) 0.017(4) -0.005(3) -0.001(3) 0.010(3)

loop_
_atom_type_symbol
_atom_type_description
_atom_type_scat_dispersion_real
_atom_type_scat_dispersion_imag
_atom_type_scat_source
C C 0.0033 0.0016 'International Tables Vol C Tables 4.2.6.8 and 6.1.1.4'
H H 0.0000 0.0000 'International Tables Vol C Tables 4.2.6.8 and 6.1.1.4'
N N 0.0061 0.0033 'International Tables Vol C Tables 4.2.6.8 and 6.1.1.4'
O O 0.0106 0.0060 'International Tables Vol C Tables 4.2.6.8 and 6.1.1.4'
S S 0.1246 0.1234 'International Tables Vol C Tables 4.2.6.8 and 6.1.1.4'
Ni Ni 0.3393 1.1124 'International Tables Vol C Tables 4.2.6.8 and 6.1.1.4'
Mo Mo -1.6832 0.6857 'International Tables Vol C Tables 4.2.6.8 and 6.1.1.4'
P P 0.1023 0.0942 'International Tables Vol C Tables 4.2.6.8 and 6.1.1.4'

loop_
_geom_angle_atom_site_label_1
_geom_angle_atom_site_label_2
_geom_angle_atom_site_label_3
_geom_angle
_geom_angle_site_symmetry_1
_geom_angle_site_symmetry_3
N2 Ni1 N2 91.66(18) 13_565 15
N2 Ni1 N2 91.66(18) 13_565 14_455
N2 Ni1 N2 91.67(18) 15 14_455
N2 Ni1 N2 88.33(18) 13_565 2_665
N2 Ni1 N2 88.33(18) 15 2_665
N2 Ni1 N2 179.997(1) 14_455 2_665
N2 Ni1 N2 88.33(18) 13_565 3_565
N2 Ni1 N2 179.997(1) 15 3_565
N2 Ni1 N2 88.33(18) 14_455 3_565
N2 Ni1 N2 91.67(18) 2_665 3_565
N2 Ni1 N2 180.0(2) 13_565 .
N2 Ni1 N2 88.33(18) 15 .
N2 Ni1 N2 88.33(18) 14_455 .
N2 Ni1 N2 91.67(18) 2_665 .
N2 Ni1 N2 91.67(18) 3_565 .
O1 Mo1 O5 103.0(3) . .
O1 Mo1 O7 104.0(3) . .
O5 Mo1 O7 95.7(3) . .
O1 Mo1 O7 100.3(3) . 12_655
O5 Mo1 O7 87.8(2) . 12_655
O7 Mo1 O7 154.0(4) . 12_655
O1 Mo1 O6 100.3(3) . .
O5 Mo1 O6 155.5(3) . .
O7 Mo1 O6 85.9(2) . .
O7 Mo1 O6 80.6(2) 12_655 .
O1 Mo1 O4 159.0(3) . .
O5 Mo1 O4 95.5(3) . .
O7 Mo1 O4 63.9(3) . .
O7 Mo1 O4 90.1(3) 12_655 .
O6 Mo1 O4 63.2(2) . .
O1 Mo1 O4 158.0(3) . 12_655
O5 Mo1 O4 65.5(2) . 12_655
O7 Mo1 O4 96.0(3) . 12_655
O7 Mo1 O4 62.0(3) 12_655 12_655
O6 Mo1 O4 90.0(3) . 12_655
O4 Mo1 O4 41.8(3) . 12_655
O2 Mo2 O6 102.6(3) . .
O2 Mo2 O8 102.7(3) . .
O6 Mo2 O8 96.5(3) . .
O2 Mo2 O5 100.6(3) . 11_565
O6 Mo2 O5 87.0(2) . 11_565
O8 Mo2 O5 155.0(3) . 11_565
O2 Mo2 O8 100.1(3) . 3_675
O6 Mo2 O8 155.5(3) . 3_675
O8 Mo2 O8 87.3(3) . 3_675
O5 Mo2 O8 79.9(2) 11_565 3_675
O2 Mo2 O3 159.6(3) . 10_775
O6 Mo2 O3 95.7(3) . 10_775
O8 Mo2 O3 65.7(3) . 10_775
O5 Mo2 O3 89.3(2) 11_565 10_775
O8 Mo2 O3 63.9(3) 3_675 10_775
O2 Mo2 O4 157.3(3) . .
O6 Mo2 O4 63.8(3) . .
O8 Mo2 O4 97.0(3) . .
O5 Mo2 O4 62.4(2) 11_565 .
O8 Mo2 O4 91.8(3) 3_675 .
O3 Mo2 O4 42.2(3) 10_775 .
C1 S1 C2 99.9(3) . .
Mo1 O5 Mo2 139.7(3) . 12_655
Mo2 O6 Mo1 139.7(4) . .
Mo1 O7 Mo1 140.7(4) . 11_565
Mo2 O8 Mo2 138.1(4) . 2_765
C1 N1 N2 104.5(5) . .
N3 N2 N1 112.1(4) . .
N3 N2 Ni1 124.4(4) . .
N1 N2 Ni1 123.4(4) . .
N2 N3 N4 105.4(4) . .
N3 N4 C1 108.3(5) . .
N3 N4 C3 122.7(5) . .
C1 N4 C3 128.9(6) . .
N1 C1 N4 109.6(5) . .
N1 C1 S1 128.9(5) . .
N4 C1 S1 121.5(4) . .
C2 C2 S1 111.2(7) 13_665 .
C2 C2 H2A 109.4 13_665 .
S1 C2 H2A 109.4 . .
C2 C2 H2B 109.4 13_665 .
S1 C2 H2B 109.4 . .
H2A C2 H2B 108.0 . .
N4 C3 H3A 109.5 . .
N4 C3 H3B 109.5 . .
H3A C3 H3B 109.5 . .
N4 C3 H3C 109.5 . .
H3A C3 H3C 109.5 . .
H3B C3 H3C 109.5 . .
O4 P1 O4 110.3(3) 2_765 .
O4 P1 O4 69.7(3) 2_765 10_775
O4 P1 O4 180.0(5) . 10_775
O4 P1 O4 110.3(3) 2_765 3_675
O4 P1 O4 110.3(3) . 3_675
O4 P1 O4 69.7(3) 10_775 3_675
O4 P1 O4 69.7(3) 2_765 12_655
O4 P1 O4 69.7(3) . 12_655
O4 P1 O4 110.3(3) 10_775 12_655
O4 P1 O4 180.0(5) 3_675 12_655
O4 P1 O4 180.0(5) 2_765 11_565
O4 P1 O4 69.7(3) . 11_565
O4 P1 O4 110.3(3) 10_775 11_565
O4 P1 O4 69.7(3) 3_675 11_565
O4 P1 O4 110.3(3) 12_655 11_565
O4 P1 O3 71.4(3) 2_765 10_775
O4 P1 O3 71.4(3) . 10_775
O4 P1 O3 108.6(3) 10_775 10_775
O4 P1 O3 71.4(3) 3_675 10_775
O4 P1 O3 108.6(3) 12_655 10_775
O4 P1 O3 108.6(3) 11_565 10_775
O4 P1 O3 108.6(3) 2_765 .
O4 P1 O3 108.6(3) . .
O4 P1 O3 71.4(3) 10_775 .
O4 P1 O3 108.6(3) 3_675 .
O4 P1 O3 71.4(3) 12_655 .
O4 P1 O3 71.4(3) 11_565 .
O3 P1 O3 180.000(1) 10_775 .
P1 O4 O4 55.15(13) . 12_655
P1 O4 O4 55.15(13) . 11_565
O4 O4 O4 91.8(6) 12_655 11_565
P1 O4 O3 54.6(4) . 10_775
O4 O4 O3 89.6(3) 12_655 10_775
O4 O4 O3 89.6(3) 11_565 10_775
P1 O4 Mo1 124.6(4) . .
O4 O4 Mo1 69.6(4) 12_655 .
O4 O4 Mo1 128.4(5) 11_565 .
O3 O4 Mo1 135.5(4) 10_775 .
P1 O4 Mo1 123.5(4) . 11_565
O4 O4 Mo1 137.5(6) 12_655 11_565
O4 O4 Mo1 68.6(4) 11_565 11_565
O3 O4 Mo1 125.8(4) 10_775 11_565
Mo1 O4 Mo1 92.9(2) . 11_565
P1 O4 Mo2 122.3(4) . .
O4 O4 Mo2 126.3(5) 12_655 .
O4 O4 Mo2 133.5(5) 11_565 .
O3 O4 Mo2 67.8(4) 10_775 .
Mo1 O4 Mo2 92.9(2) . .
Mo1 O4 Mo2 91.8(2) 11_565 .
P1 O3 O4 54.0(4) . 11_565
P1 O3 O4 54.0(4) . 10_775
O4 O3 O4 89.0(5) 11_565 10_775
P1 O3 O4 54.0(4) . 12_655
O4 O3 O4 89.0(5) 11_565 12_655
O4 O3 O4 89.0(5) 10_775 12_655
P1 O3 Mo2 123.9(2) . 10_775
O4 O3 Mo2 127.9(2) 11_565 10_775
O4 O3 Mo2 70.0(2) 10_775 10_775
O4 O3 Mo2 135.2(2) 12_655 10_775
P1 O3 Mo2 123.9(2) . 12_655
O4 O3 Mo2 135.2(2) 11_565 12_655
O4 O3 Mo2 127.9(2) 10_775 12_655
O4 O3 Mo2 70.0(2) 12_655 12_655
Mo2 O3 Mo2 91.9(3) 10_775 12_655
P1 O3 Mo2 123.9(2) . 11_565
O4 O3 Mo2 70.0(2) 11_565 11_565
O4 O3 Mo2 135.2(2) 10_775 11_565
O4 O3 Mo2 127.9(2) 12_655 11_565
Mo2 O3 Mo2 91.9(3) 10_775 11_565
Mo2 O3 Mo2 91.9(3) 12_655 11_565

loop_
_geom_bond_atom_site_label_1
_geom_bond_atom_site_label_2
_geom_bond_distance
_geom_bond_site_symmetry_2
Ni1 N2 2.094(5) 13_565
Ni1 N2 2.094(5) 15
Ni1 N2 2.094(5) 14_455
Ni1 N2 2.094(5) 2_665
Ni1 N2 2.094(5) 3_565
Ni1 N2 2.094(5) .
Mo1 O1 1.650(4) .
Mo1 O5 1.809(5) .
Mo1 O7 1.817(5) .
Mo1 O7 1.956(5) 12_655
Mo1 O6 2.005(5) .
Mo1 O4 2.443(8) .
Mo1 O4 2.460(7) 12_655
Mo2 O2 1.649(4) .
Mo2 O6 1.817(5) .
Mo2 O8 1.820(6) .
Mo2 O5 1.991(5) 11_565
Mo2 O8 1.985(5) 3_675
Mo2 O3 2.472(7) 10_775
Mo2 O4 2.510(7) .
S1 C1 1.738(6) .
S1 C2 1.811(8) .
O5 Mo2 1.991(5) 12_655
O7 Mo1 1.956(5) 11_565
O8 Mo2 1.985(5) 2_765
N1 C1 1.311(7) .
N1 N2 1.354(6) .
N2 N3 1.298(7) .
N3 N4 1.341(7) .
N4 C1 1.336(8) .
N4 C3 1.461(8) .
C2 C2 1.509(14) 13_665
C2 H2A 0.9700 .
C2 H2B 0.9700 .
C3 H3A 0.9600 .
C3 H3B 0.9600 .
C3 H3C 0.9600 .
P1 O4 1.530(7) 2_765
P1 O4 1.530(7) .
P1 O4 1.530(7) 10_775
P1 O4 1.530(7) 3_675
P1 O4 1.530(7) 12_655
P1 O4 1.530(7) 11_565
P1 O3 1.542(12) 10_775
P1 O3 1.542(12) .
O4 O4 1.749(10) 12_655
O4 O4 1.749(10) 11_565
O4 O3 1.793(10) 10_775
O4 Mo1 2.460(7) 11_565
O3 O4 1.793(10) 11_565
O3 O4 1.793(10) 10_775
O3 O4 1.793(10) 12_655
O3 Mo2 2.472(7) 10_775
O3 Mo2 2.472(7) 12_655
O3 Mo2 2.472(7) 11_565
